data_1560491
loop_
_publ_author_name
'Petrus, Rafa\/l'
'Utko, J\'ozef'
'Gni\/lka, Rados\/law'
'Fleszar, Mariusz G.'
'Lis, Tadeusz'
'Sobota, Piotr'

_publ_section_title
;
 Solvothermal Alcoholysis Method for Recycling High-Consistency Silicone
 Rubber Waste
;
_journal_issue 5
_journal_name_full Macromolecules
_journal_page_first 2449
_journal_page_last 2465
_journal_paper_doi 10.1021/acs.macromol.0c02773
_journal_volume 54
_journal_year 2021
_chemical_formula_moiety 'C48 H42 Li2 Mg2 O18, 2(C4 H8 O)'
_chemical_formula_sum 'C56 H58 Li2 Mg2 O20'
_chemical_formula_weight 1113.52
_space_group_crystal_system triclinic
_space_group_IT_number 2
_space_group_name_Hall '-P 1'
_space_group_name_H-M_alt 'P -1'
_atom_sites_solution_hydrogens geom
_atom_sites_solution_primary direct
_audit_creation_method SHELXL-2014/7
_cell_angle_alpha 74.86(2)
_cell_angle_beta 64.78(2)
_cell_angle_gamma 63.45(2)
_cell_formula_units_Z 1
_cell_length_a 11.256(3)
_cell_length_b 11.970(3)
_cell_length_c 12.208(3)
_cell_measurement_reflns_used 5320
_cell_measurement_temperature 100(2)
_cell_measurement_theta_max 73.54
_cell_measurement_theta_min 4.13
_cell_volume 1326.0(7)
_computing_cell_refinement 'CrysAlis PRO (Agilent, 2011)'
_computing_data_collection 'CrysAlis PRO (Agilent, 2011)'
_computing_data_reduction 'CrysAlis PRO (Agilent, 2011)'
_computing_molecular_graphics 'DIAMOND  (Brandenburg, 2007)'
_computing_publication_material 'SHELXL-2014/7 (Sheldrick, 2014)'
_computing_structure_refinement 'SHELXL-2014/7 (Sheldrick, 2014)'
_computing_structure_solution 'SHELXS-2014/7 (Sheldrick, 2014)'
_diffrn_ambient_temperature 100(2)
_diffrn_measured_fraction_theta_full 0.997
_diffrn_measured_fraction_theta_max 0.992
_diffrn_measurement_device_type 'SuperNova, Dual, Cu at zero, Atlas'
_diffrn_measurement_method \w
_diffrn_radiation_monochromator mirror
_diffrn_radiation_source 'SuperNova (Cu) X-ray Source'
_diffrn_radiation_type CuK\a
_diffrn_radiation_wavelength 1.54184
_diffrn_reflns_av_R_equivalents 0.0205
_diffrn_reflns_av_unetI/netI 0.0202
_diffrn_reflns_Laue_measured_fraction_full 0.997
_diffrn_reflns_Laue_measured_fraction_max 0.992
_diffrn_reflns_limit_h_max 13
_diffrn_reflns_limit_h_min -13
_diffrn_reflns_limit_k_max 14
_diffrn_reflns_limit_k_min -14
_diffrn_reflns_limit_l_max 13
_diffrn_reflns_limit_l_min -14
_diffrn_reflns_number 8687
_diffrn_reflns_point_group_measured_fraction_full 0.997
_diffrn_reflns_point_group_measured_fraction_max 0.992
_diffrn_reflns_theta_full 68.000
_diffrn_reflns_theta_max 69.997
_diffrn_reflns_theta_min 4.018
_exptl_absorpt_coefficient_mu 1.085
_exptl_absorpt_correction_T_max 0.899
_exptl_absorpt_correction_T_min 0.824
_exptl_absorpt_correction_type analytical
_exptl_absorpt_process_details
;
Analytical numeric absorption correction using a multifaceted crystal
model based on expressions derived by R.C. Clark & J.S. Reid.
(Clark, R. C. & Reid, J. S. (1995). Acta Cryst. A51, 887-897)
;
_exptl_crystal_colour colourless
_exptl_crystal_density_diffrn 1.394
_exptl_crystal_description plates
_exptl_crystal_F_000 584
_exptl_crystal_size_max 0.280
_exptl_crystal_size_mid 0.210
_exptl_crystal_size_min 0.140
_refine_diff_density_max 0.814
_refine_diff_density_min -0.292
_refine_diff_density_rms 0.072
_refine_ls_extinction_method none
_refine_ls_goodness_of_fit_ref 1.023
_refine_ls_hydrogen_treatment constr
_refine_ls_matrix_type full
_refine_ls_number_parameters 364
_refine_ls_number_reflns 4988
_refine_ls_number_restraints 0
_refine_ls_restrained_S_all 1.023
_refine_ls_R_factor_all 0.0538
_refine_ls_R_factor_gt 0.0520
_refine_ls_shift/su_max 0.000
_refine_ls_shift/su_mean 0.000
_refine_ls_structure_factor_coef Fsqd
_refine_ls_weighting_details 'w=1/[\s^2^(Fo^2^)+(0.1024P)^2^+0.5615P] where P=(Fo^2^+2Fc^2^)/3'
_refine_ls_weighting_scheme calc
_refine_ls_wR_factor_gt 0.1424
_refine_ls_wR_factor_ref 0.1455
_reflns_Friedel_coverage 0.000
_reflns_number_gt 4686
_reflns_number_total 4988
_reflns_threshold_expression 'I > 2\s(I)'
_cod_data_source_file ma0c02773_si_002.cif
_cod_data_source_block 7
_cod_database_code 1560491
_shelx_shelxl_version_number 2014/7
_shelx_space_group_comment
;
The symmetry employed for this shelxl refinement is uniquely defined
by the following loop, which should always be used as a source of
symmetry information in preference to the above space-group names.
They are only intended as comments.
;
_shelx_estimated_absorpt_t_min 0.751
_shelx_estimated_absorpt_t_max 0.863

loop_
_space_group_symop_operation_xyz
'x, y, z'
'-x, -y, -z'

loop_
_atom_site_label
_atom_site_type_symbol
_atom_site_fract_x
_atom_site_fract_y
_atom_site_fract_z
_atom_site_U_iso_or_equiv
_atom_site_adp_type
_atom_site_occupancy
_atom_site_site_symmetry_order
_atom_site_calc_flag
_atom_site_refinement_flags_posn
_atom_site_refinement_flags_adp
_atom_site_refinement_flags_occupancy
_atom_site_disorder_assembly
_atom_site_disorder_group
Li1 Li 0.5909(3) 0.4850(3) 0.2878(2) 0.0256(6) Uani 1 1 d . . . . .
Mg1 Mg 0.35069(5) 0.60317(5) 0.49230(4) 0.02216(16) Uani 1 1 d . . . . .
O1 O 0.38966(12) 0.54211(11) 0.33662(10) 0.0241(3) Uani 1 1 d . . . . .
C1 C 0.29925(17) 0.57222(14) 0.28332(14) 0.0229(3) Uani 1 1 d . . . . .
C2 C 0.35002(18) 0.56168(16) 0.15696(15) 0.0271(4) Uani 1 1 d . . . . .
H2 H 0.4496 0.5329 0.1129 0.033 Uiso 1 1 calc R U . . .
C3 C 0.25966(19) 0.59184(16) 0.09616(15) 0.0284(4) Uani 1 1 d . . . . .
H3 H 0.2980 0.5816 0.0118 0.034 Uiso 1 1 calc R U . . .
C4 C 0.11189(19) 0.63750(16) 0.15694(16) 0.0281(4) Uani 1 1 d . . . . .
H4 H 0.0497 0.6608 0.1141 0.034 Uiso 1 1 calc R U . . .
C5 C 0.05883(18) 0.64794(15) 0.27973(15) 0.0261(3) Uani 1 1 d . . . . .
H5 H -0.0412 0.6779 0.3218 0.031 Uiso 1 1 calc R U . . .
C6 C 0.14901(17) 0.61537(14) 0.34463(14) 0.0232(3) Uani 1 1 d . . . . .
C7 C 0.08543(17) 0.62577(14) 0.47630(15) 0.0234(3) Uani 1 1 d . . . . .
O2 O 0.14846(12) 0.61267(11) 0.54259(10) 0.0259(3) Uani 1 1 d . . . . .
O3 O -0.05430(13) 0.65392(12) 0.52182(11) 0.0306(3) Uani 1 1 d . . . . .
C8 C -0.1243(2) 0.67282(18) 0.64982(16) 0.0337(4) Uani 1 1 d . . . . .
H8A H -0.0859 0.5950 0.6972 0.051 Uiso 1 1 calc R U . . .
H8B H -0.2267 0.6965 0.6733 0.051 Uiso 1 1 calc R U . . .
H8C H -0.1077 0.7398 0.6657 0.051 Uiso 1 1 calc R U . . .
O4 O 0.57106(12) 0.57176(10) 0.41523(10) 0.0223(2) Uani 1 1 d . . . . .
C9 C 0.61513(16) 0.66577(14) 0.38999(14) 0.0222(3) Uani 1 1 d . . . . .
C10 C 0.58432(18) 0.73019(16) 0.48637(15) 0.0268(4) Uani 1 1 d . . . . .
H10 H 0.5384 0.7023 0.5673 0.032 Uiso 1 1 calc R U . . .
C11 C 0.61885(19) 0.83262(16) 0.46671(16) 0.0288(4) Uani 1 1 d . . . . .
H11 H 0.5949 0.8748 0.5337 0.035 Uiso 1 1 calc R U . . .
C12 C 0.68887(18) 0.87475(16) 0.34890(17) 0.0283(4) Uani 1 1 d . . . . .
H12 H 0.7111 0.9462 0.3351 0.034 Uiso 1 1 calc R U . . .
C13 C 0.72490(18) 0.81121(16) 0.25380(16) 0.0270(4) Uani 1 1 d . . . . .
H13 H 0.7750 0.8382 0.1739 0.032 Uiso 1 1 calc R U . . .
C14 C 0.68997(17) 0.70687(15) 0.27074(15) 0.0238(3) Uani 1 1 d . . . . .
C15 C 0.73224(17) 0.64501(15) 0.16226(14) 0.0237(3) Uani 1 1 d . . . . .
O5 O 0.69739(13) 0.56449(11) 0.15682(10) 0.0275(3) Uani 1 1 d . . . . .
O6 O 0.81788(14) 0.68866(12) 0.06156(11) 0.0307(3) Uani 1 1 d . . . . .
C16 C 0.8594(2) 0.63604(19) -0.04933(16) 0.0334(4) Uani 1 1 d . . . . .
H16A H 0.9091 0.5449 -0.0398 0.050 Uiso 1 1 calc R U . . .
H16B H 0.9228 0.6720 -0.1167 0.050 Uiso 1 1 calc R U . . .
H16C H 0.7745 0.6555 -0.0667 0.050 Uiso 1 1 calc R U . . .
O7 O 0.30093(12) 0.67085(10) 0.64810(10) 0.0246(3) Uani 1 1 d . . . . .
C17 C 0.20300(17) 0.77898(15) 0.68712(15) 0.0231(3) Uani 1 1 d . . . . .
C18 C 0.12774(18) 0.79048(16) 0.81283(15) 0.0277(4) Uani 1 1 d . . . . .
H18 H 0.1476 0.7186 0.8684 0.033 Uiso 1 1 calc R U . . .
C19 C 0.0256(2) 0.90384(18) 0.85718(17) 0.0332(4) Uani 1 1 d . . . . .
H19 H -0.0240 0.9084 0.9423 0.040 Uiso 1 1 calc R U . . .
C20 C -0.0053(2) 1.01213(17) 0.77784(18) 0.0344(4) Uani 1 1 d . . . . .
H20 H -0.0750 1.0899 0.8088 0.041 Uiso 1 1 calc R U . . .
C21 C 0.06658(19) 1.00431(16) 0.65478(17) 0.0312(4) Uani 1 1 d . . . . .
H21 H 0.0468 1.0776 0.6008 0.037 Uiso 1 1 calc R U . . .
C22 C 0.16917(18) 0.88935(16) 0.60737(15) 0.0258(3) Uani 1 1 d . . . . .
C23 C 0.24213(17) 0.88376(15) 0.47563(15) 0.0254(3) Uani 1 1 d . . . . .
O8 O 0.30017(13) 0.78912(10) 0.42155(10) 0.0264(3) Uani 1 1 d . . . . .
O9 O 0.24238(14) 0.99419(11) 0.41438(11) 0.0334(3) Uani 1 1 d . . . . .
C24 C 0.3149(2) 0.99101(18) 0.28432(17) 0.0402(5) Uani 1 1 d . . . . .
H24A H 0.4126 0.9289 0.2665 0.060 Uiso 1 1 calc R U . . .
H24B H 0.3163 1.0739 0.2478 0.060 Uiso 1 1 calc R U . . .
H24C H 0.2648 0.9681 0.2505 0.060 Uiso 1 1 calc R U . . .
O10 O 0.44282(16) 0.23822(15) 0.10951(15) 0.0495(4) Uani 1 1 d . . . . .
C25 C 0.5080(2) 0.1702(2) 0.0046(2) 0.0409(5) Uani 1 1 d . . . . .
H25A H 0.5383 0.2231 -0.0704 0.049 Uiso 1 1 calc R U . . .
H25B H 0.4412 0.1416 -0.0016 0.049 Uiso 1 1 calc R U . . .
C26 C 0.6351(2) 0.05954(18) 0.02348(16) 0.0340(4) Uani 1 1 d . . . . .
H26A H 0.7084 0.0264 -0.0546 0.041 Uiso 1 1 calc R U . . .
H26B H 0.6073 -0.0087 0.0787 0.041 Uiso 1 1 calc R U . . .
C27 C 0.6863(2) 0.11887(18) 0.08076(17) 0.0342(4) Uani 1 1 d . . . . .
H27A H 0.7444 0.1644 0.0185 0.041 Uiso 1 1 calc R U . . .
H27B H 0.7426 0.0553 0.1290 0.041 Uiso 1 1 calc R U . . .
C28 C 0.5472(2) 0.2083(2) 0.16153(19) 0.0406(5) Uani 1 1 d . . . . .
H28A H 0.5188 0.1682 0.2453 0.049 Uiso 1 1 calc R U . . .
H28B H 0.5575 0.2853 0.1645 0.049 Uiso 1 1 calc R U . . .

loop_
_atom_site_aniso_label
_atom_site_aniso_U_11
_atom_site_aniso_U_22
_atom_site_aniso_U_33
_atom_site_aniso_U_23
_atom_site_aniso_U_13
_atom_site_aniso_U_12
Li1 0.0269(13) 0.0284(14) 0.0166(12) -0.0044(10) -0.0080(11) -0.0049(11)
Mg1 0.0259(3) 0.0216(3) 0.0149(3) -0.0040(2) -0.0078(2) -0.0039(2)
O1 0.0242(6) 0.0278(6) 0.0170(5) -0.0067(4) -0.0081(4) -0.0040(5)
C1 0.0265(8) 0.0203(7) 0.0183(8) -0.0042(6) -0.0083(6) -0.0043(6)
C2 0.0254(8) 0.0308(8) 0.0183(8) -0.0072(6) -0.0063(6) -0.0038(6)
C3 0.0314(9) 0.0326(9) 0.0162(7) -0.0059(6) -0.0085(7) -0.0062(7)
C4 0.0300(9) 0.0289(8) 0.0232(8) -0.0036(6) -0.0141(7) -0.0046(7)
C5 0.0246(8) 0.0244(8) 0.0231(8) -0.0034(6) -0.0089(7) -0.0031(6)
C6 0.0253(8) 0.0208(7) 0.0183(8) -0.0041(6) -0.0072(6) -0.0039(6)
C7 0.0246(8) 0.0190(7) 0.0205(8) -0.0039(6) -0.0067(6) -0.0033(6)
O2 0.0268(6) 0.0311(6) 0.0162(5) -0.0055(4) -0.0068(4) -0.0072(5)
O3 0.0243(6) 0.0409(7) 0.0176(6) -0.0065(5) -0.0042(5) -0.0062(5)
C8 0.0302(9) 0.0394(10) 0.0196(8) -0.0075(7) -0.0017(7) -0.0076(7)
O4 0.0264(6) 0.0216(5) 0.0160(5) -0.0027(4) -0.0081(4) -0.0058(4)
C9 0.0218(7) 0.0203(7) 0.0205(8) -0.0029(6) -0.0101(6) -0.0019(6)
C10 0.0301(8) 0.0279(8) 0.0199(8) -0.0036(6) -0.0081(6) -0.0090(7)
C11 0.0309(9) 0.0285(8) 0.0260(8) -0.0094(7) -0.0107(7) -0.0063(7)
C12 0.0271(8) 0.0231(8) 0.0323(9) -0.0040(7) -0.0100(7) -0.0076(6)
C13 0.0241(8) 0.0262(8) 0.0250(8) -0.0018(6) -0.0080(7) -0.0060(6)
C14 0.0223(7) 0.0220(7) 0.0216(8) -0.0033(6) -0.0090(6) -0.0021(6)
C15 0.0216(7) 0.0250(8) 0.0187(8) -0.0017(6) -0.0081(6) -0.0035(6)
O5 0.0333(6) 0.0281(6) 0.0181(6) -0.0037(4) -0.0072(5) -0.0101(5)
O6 0.0345(6) 0.0385(7) 0.0176(6) -0.0030(5) -0.0052(5) -0.0163(5)
C16 0.0340(9) 0.0459(10) 0.0174(8) -0.0068(7) -0.0045(7) -0.0153(8)
O7 0.0284(6) 0.0226(6) 0.0179(5) -0.0056(4) -0.0089(5) -0.0029(5)
C17 0.0225(7) 0.0241(8) 0.0218(8) -0.0051(6) -0.0083(6) -0.0062(6)
C18 0.0275(8) 0.0294(8) 0.0220(8) -0.0047(7) -0.0075(7) -0.0074(7)
C19 0.0293(9) 0.0380(10) 0.0242(8) -0.0127(7) -0.0020(7) -0.0078(7)
C20 0.0301(9) 0.0284(9) 0.0328(10) -0.0132(7) -0.0018(7) -0.0047(7)
C21 0.0295(9) 0.0239(8) 0.0318(9) -0.0049(7) -0.0072(7) -0.0056(7)
C22 0.0260(8) 0.0260(8) 0.0230(8) -0.0050(6) -0.0071(7) -0.0080(6)
C23 0.0243(8) 0.0224(8) 0.0240(8) -0.0018(6) -0.0096(6) -0.0037(6)
O8 0.0312(6) 0.0221(6) 0.0210(6) -0.0032(4) -0.0109(5) -0.0041(5)
O9 0.0384(7) 0.0230(6) 0.0239(6) -0.0016(5) -0.0056(5) -0.0049(5)
C24 0.0445(11) 0.0301(9) 0.0238(9) 0.0007(7) -0.0028(8) -0.0065(8)
O10 0.0385(8) 0.0493(9) 0.0518(9) -0.0220(7) -0.0170(7) 0.0007(6)
C25 0.0414(11) 0.0405(10) 0.0381(11) -0.0087(8) -0.0169(9) -0.0081(9)
C26 0.0358(9) 0.0387(10) 0.021 -0.0071(7) -0.0066(7) -0.0094(8)
C27 0.0356(9) 0.0346(9) 0.0284(9) -0.0014(7) -0.0094(8) -0.0128(8)
C28 0.0433(11) 0.0409(11) 0.0317(10) -0.0099(8) -0.0118(8) -0.0093(9)

loop_
_atom_type_symbol
_atom_type_description
_atom_type_scat_dispersion_real
_atom_type_scat_dispersion_imag
_atom_type_scat_source
C C 0.0181 0.0091 'International Tables Vol C Tables 4.2.6.8 and 6.1.1.4'
H H 0.0000 0.0000 'International Tables Vol C Tables 4.2.6.8 and 6.1.1.4'
Li Li 0.0008 0.0003 'International Tables Vol C Tables 4.2.6.8 and 6.1.1.4'
O O 0.0492 0.0322 'International Tables Vol C Tables 4.2.6.8 and 6.1.1.4'
Mg Mg 0.1719 0.1771 'International Tables Vol C Tables 4.2.6.8 and 6.1.1.4'

loop_
_geom_angle_atom_site_label_1
_geom_angle_atom_site_label_2
_geom_angle_atom_site_label_3
_geom_angle
_geom_angle_site_symmetry_1
_geom_angle_site_symmetry_3
_geom_angle_publ_flag
O5 Li1 O7 115.16(15) . 2_666 ?
O5 Li1 O1 122.34(15) . . ?
O7 Li1 O1 121.78(16) 2_666 . ?
O5 Li1 O4 96.32(14) . . ?
O7 Li1 O4 90.81(12) 2_666 . ?
O1 Li1 O4 91.43(12) . . ?
O1 Mg1 O7 176.85(5) . . ?
O1 Mg1 O2 85.81(5) . . ?
O7 Mg1 O2 91.71(5) . . ?
O1 Mg1 O8 93.47(5) . . ?
O7 Mg1 O8 84.75(5) . . ?
O2 Mg1 O8 93.46(6) . . ?
O1 Mg1 O4 98.23(5) . 2_666 ?
O7 Mg1 O4 83.99(5) . 2_666 ?
O2 Mg1 O4 97.25(6) . 2_666 ?
O8 Mg1 O4 164.66(5) . 2_666 ?
O1 Mg1 O4 84.01(5) . . ?
O7 Mg1 O4 98.58(5) . . ?
O2 Mg1 O4 169.35(5) . . ?
O8 Mg1 O4 90.24(6) . . ?
O4 Mg1 O4 81.20(5) 2_666 . ?
C1 O1 Li1 136.27(13) . . ?
C1 O1 Mg1 126.83(10) . . ?
Li1 O1 Mg1 93.89(10) . . ?
O1 C1 C2 119.58(14) . . ?
O1 C1 C6 124.01(14) . . ?
C2 C1 C6 116.41(15) . . ?
C3 C2 C1 122.07(15) . . ?
C3 C2 H2 119.0 . . ?
C1 C2 H2 119.0 . . ?
C2 C3 C4 120.92(15) . . ?
C2 C3 H3 119.5 . . ?
C4 C3 H3 119.5 . . ?
C5 C4 C3 118.62(16) . . ?
C5 C4 H4 120.7 . . ?
C3 C4 H4 120.7 . . ?
C4 C5 C6 121.61(16) . . ?
C4 C5 H5 119.2 . . ?
C6 C5 H5 119.2 . . ?
C5 C6 C1 120.33(15) . . ?
C5 C6 C7 118.81(15) . . ?
C1 C6 C7 120.86(15) . . ?
O2 C7 O3 120.41(14) . . ?
O2 C7 C6 126.14(15) . . ?
O3 C7 C6 113.44(14) . . ?
C7 O2 Mg1 127.86(11) . . ?
C7 O3 C8 115.94(14) . . ?
O3 C8 H8A 109.5 . . ?
O3 C8 H8B 109.5 . . ?
H8A C8 H8B 109.5 . . ?
O3 C8 H8C 109.5 . . ?
H8A C8 H8C 109.5 . . ?
H8B C8 H8C 109.5 . . ?
C9 O4 Li1 122.72(13) . . ?
C9 O4 Mg1 126.34(10) . 2_666 ?
Li1 O4 Mg1 89.09(9) . 2_666 ?
C9 O4 Mg1 121.47(10) . . ?
Li1 O4 Mg1 88.55(10) . . ?
Mg1 O4 Mg1 98.80(5) 2_666 . ?
O4 C9 C10 118.73(14) . . ?
O4 C9 C14 124.06(14) . . ?
C10 C9 C14 117.20(15) . . ?
C11 C10 C9 122.01(16) . . ?
C11 C10 H10 119.0 . . ?
C9 C10 H10 119.0 . . ?
C10 C11 C12 120.47(16) . . ?
C10 C11 H11 119.8 . . ?
C12 C11 H11 119.8 . . ?
C13 C12 C11 118.85(16) . . ?
C13 C12 H12 120.6 . . ?
C11 C12 H12 120.6 . . ?
C12 C13 C14 122.05(16) . . ?
C12 C13 H13 119.0 . . ?
C14 C13 H13 119.0 . . ?
C13 C14 C9 119.35(15) . . ?
C13 C14 C15 118.12(15) . . ?
C9 C14 C15 122.53(15) . . ?
O5 C15 O6 120.31(15) . . ?
O5 C15 C14 127.42(15) . . ?
O6 C15 C14 112.26(14) . . ?
O6 C15 Li1 153.08(13) . . ?
C14 C15 Li1 94.57(11) . . ?
C15 O5 Li1 126.28(14) . . ?
C15 O6 C16 115.52(14) . . ?
O6 C16 H16A 109.5 . . ?
O6 C16 H16B 109.5 . . ?
H16A C16 H16B 109.5 . . ?
O6 C16 H16C 109.5 . . ?
H16A C16 H16C 109.5 . . ?
H16B C16 H16C 109.5 . . ?
C17 O7 Li1 138.08(13) . 2_666 ?
C17 O7 Mg1 126.81(10) . . ?
Li1 O7 Mg1 93.64(10) 2_666 . ?
O7 C17 C18 120.15(15) . . ?
O7 C17 C22 122.74(15) . . ?
C18 C17 C22 117.11(15) . . ?
C19 C18 C17 121.61(17) . . ?
C19 C18 H18 119.2 . . ?
C17 C18 H18 119.2 . . ?
C18 C19 C20 120.73(17) . . ?
C18 C19 H19 119.6 . . ?
C20 C19 H19 119.6 . . ?
C21 C20 C19 119.15(16) . . ?
C21 C20 H20 120.4 . . ?
C19 C20 H20 120.4 . . ?
C20 C21 C22 121.12(17) . . ?
C20 C21 H21 119.4 . . ?
C22 C21 H21 119.4 . . ?
C21 C22 C17 120.26(16) . . ?
C21 C22 C23 119.77(16) . . ?
C17 C22 C23 119.96(15) . . ?
O8 C23 O9 120.45(15) . . ?
O8 C23 C22 125.61(15) . . ?
O9 C23 C22 113.94(14) . . ?
C23 O8 Mg1 128.71(11) . . ?
C23 O9 C24 115.04(14) . . ?
O9 C24 H24A 109.5 . . ?
O9 C24 H24B 109.5 . . ?
H24A C24 H24B 109.5 . . ?
O9 C24 H24C 109.5 . . ?
H24A C24 H24C 109.5 . . ?
H24B C24 H24C 109.5 . . ?
C25 O10 C28 108.83(15) . . ?
O10 C25 C26 105.11(16) . . ?
O10 C25 H25A 110.7 . . ?
C26 C25 H25A 110.7 . . ?
O10 C25 H25B 110.7 . . ?
C26 C25 H25B 110.7 . . ?
H25A C25 H25B 108.8 . . ?
C25 C26 C27 101.14(16) . . ?
C25 C26 H26A 111.5 . . ?
C27 C26 H26A 111.5 . . ?
C25 C26 H26B 111.5 . . ?
C27 C26 H26B 111.5 . . ?
H26A C26 H26B 109.4 . . ?
C26 C27 C28 102.04(16) . . ?
C26 C27 H27A 111.4 . . ?
C28 C27 H27A 111.4 . . ?
C26 C27 H27B 111.4 . . ?
C28 C27 H27B 111.4 . . ?
H27A C27 H27B 109.2 . . ?
O10 C28 C27 106.79(16) . . ?
O10 C28 H28A 110.4 . . ?
C27 C28 H28A 110.4 . . ?
O10 C28 H28B 110.4 . . ?
C27 C28 H28B 110.4 . . ?
H28A C28 H28B 108.6 . . ?

loop_
_geom_bond_atom_site_label_1
_geom_bond_atom_site_label_2
_geom_bond_distance
_geom_bond_site_symmetry_2
_geom_bond_publ_flag
Li1 O5 1.868(3) . ?
Li1 O7 1.896(3) 2_666 ?
Li1 O1 1.906(3) . ?
Li1 O4 1.973(3) . ?
Mg1 O1 2.0167(13) . ?
Mg1 O7 2.0197(13) . ?
Mg1 O2 2.0457(14) . ?
Mg1 O8 2.0752(14) . ?
Mg1 O4 2.0972(13) 2_666 ?
Mg1 O4 2.1312(14) . ?
O1 C1 1.305(2) . ?
C1 C2 1.417(2) . ?
C1 C6 1.425(2) . ?
C2 C3 1.375(2) . ?
C2 H2 0.9500 . ?
C3 C4 1.401(3) . ?
C3 H3 0.9500 . ?
C4 C5 1.374(2) . ?
C4 H4 0.9500 . ?
C5 C6 1.407(2) . ?
C5 H5 0.9500 . ?
C6 C7 1.468(2) . ?
C7 O2 1.227(2) . ?
C7 O3 1.332(2) . ?
O3 C8 1.446(2) . ?
C8 H8A 0.9800 . ?
C8 H8B 0.9800 . ?
C8 H8C 0.9800 . ?
O4 C9 1.340(2) . ?
O4 Mg1 2.0972(13) 2_666 ?
C9 C10 1.409(2) . ?
C9 C14 1.422(2) . ?
C10 C11 1.380(3) . ?
C10 H10 0.9500 . ?
C11 C12 1.398(3) . ?
C11 H11 0.9500 . ?
C12 C13 1.369(3) . ?
C12 H12 0.9500 . ?
C13 C14 1.411(2) . ?
C13 H13 0.9500 . ?
C14 C15 1.479(2) . ?
C15 O5 1.217(2) . ?
C15 O6 1.349(2) . ?
O6 C16 1.446(2) . ?
C16 H16A 0.9800 . ?
C16 H16B 0.9800 . ?
C16 H16C 0.9800 . ?
O7 C17 1.310(2) . ?
O7 Li1 1.896(3) 2_666 ?
C17 C18 1.411(2) . ?
C17 C22 1.426(2) . ?
C18 C19 1.384(3) . ?
C18 H18 0.9500 . ?
C19 C20 1.403(3) . ?
C19 H19 0.9500 . ?
C20 C21 1.375(3) . ?
C20 H20 0.9500 . ?
C21 C22 1.410(2) . ?
C21 H21 0.9500 . ?
C22 C23 1.465(2) . ?
C23 O8 1.228(2) . ?
C23 O9 1.339(2) . ?
O9 C24 1.445(2) . ?
C24 H24A 0.9800 . ?
C24 H24B 0.9800 . ?
C24 H24C 0.9800 . ?
O10 C25 1.432(3) . ?
O10 C28 1.433(3) . ?
C25 C26 1.510(3) . ?
C25 H25A 0.9900 . ?
C25 H25B 0.9900 . ?
C26 C27 1.515(3) . ?
C26 H26A 0.9900 . ?
C26 H26B 0.9900 . ?
C27 C28 1.519(3) . ?
C27 H27A 0.9900 . ?
C27 H27B 0.9900 . ?
C28 H28A 0.9900 . ?
C28 H28B 0.9900 . ?

loop_
_geom_hbond_atom_site_label_D
_geom_hbond_atom_site_label_H
_geom_hbond_atom_site_label_A
_geom_hbond_distance_DH
_geom_hbond_distance_HA
_geom_hbond_distance_DA
_geom_hbond_angle_DHA
_geom_hbond_site_symmetry_A
C16 H16C O10 0.98 2.42 3.369(3) 164.3 2_665

loop_
_geom_torsion_atom_site_label_1
_geom_torsion_atom_site_label_2
_geom_torsion_atom_site_label_3
_geom_torsion_atom_site_label_4
_geom_torsion
_geom_torsion_site_symmetry_1
_geom_torsion_site_symmetry_2
_geom_torsion_site_symmetry_3
_geom_torsion_site_symmetry_4
_geom_torsion_publ_flag
Li1 O1 C1 C2 1.5(3) . . . . ?
Mg1 O1 C1 C2 156.45(12) . . . . ?
Li1 O1 C1 C6 -178.89(17) . . . . ?
Mg1 O1 C1 C6 -24.0(2) . . . . ?
O1 C1 C2 C3 179.86(16) . . . . ?
C6 C1 C2 C3 0.3(2) . . . . ?
C1 C2 C3 C4 1.5(3) . . . . ?
C2 C3 C4 C5 -2.0(3) . . . . ?
C3 C4 C5 C6 0.7(3) . . . . ?
C4 C5 C6 C1 1.1(2) . . . . ?
C4 C5 C6 C7 -178.47(15) . . . . ?
O1 C1 C6 C5 178.90(15) . . . . ?
C2 C1 C6 C5 -1.5(2) . . . . ?
O1 C1 C6 C7 -1.6(2) . . . . ?
C2 C1 C6 C7 177.98(14) . . . . ?
C5 C6 C7 O2 -172.42(16) . . . . ?
C1 C6 C7 O2 8.1(3) . . . . ?
C5 C6 C7 O3 6.6(2) . . . . ?
C1 C6 C7 O3 -172.93(14) . . . . ?
O3 C7 O2 Mg1 -167.23(11) . . . . ?
C6 C7 O2 Mg1 11.7(2) . . . . ?
O2 C7 O3 C8 2.7(2) . . . . ?
C6 C7 O3 C8 -176.42(14) . . . . ?
Li1 O4 C9 C10 173.97(14) . . . . ?
Mg1 O4 C9 C10 -69.33(18) 2_666 . . . ?
Mg1 O4 C9 C10 62.99(17) . . . . ?
Li1 O4 C9 C14 -5.0(2) . . . . ?
Mg1 O4 C9 C14 111.72(15) 2_666 . . . ?
Mg1 O4 C9 C14 -115.97(14) . . . . ?
O4 C9 C10 C11 -176.11(15) . . . . ?
C14 C9 C10 C11 2.9(2) . . . . ?
C9 C10 C11 C12 -1.2(3) . . . . ?
C10 C11 C12 C13 -1.2(3) . . . . ?
C11 C12 C13 C14 1.8(3) . . . . ?
C12 C13 C14 C9 0.0(2) . . . . ?
C12 C13 C14 C15 179.44(15) . . . . ?
O4 C9 C14 C13 176.69(14) . . . . ?
C10 C9 C14 C13 -2.3(2) . . . . ?
O4 C9 C14 C15 -2.8(2) . . . . ?
C10 C9 C14 C15 178.27(14) . . . . ?
C13 C14 C15 O5 -170.60(16) . . . . ?
C9 C14 C15 O5 8.9(3) . . . . ?
C13 C14 C15 O6 8.7(2) . . . . ?
C9 C14 C15 O6 -171.80(14) . . . . ?
C13 C14 C15 Li1 -173.54(14) . . . . ?
C9 C14 C15 Li1 5.93(16) . . . . ?
O6 C15 O5 Li1 175.32(15) . . . . ?
C14 C15 O5 Li1 -5.4(3) . . . . ?
O7 Li1 O5 C15 -95.5(2) 2_666 . . . ?
O1 Li1 O5 C15 94.1(2) . . . . ?
O4 Li1 O5 C15 -1.6(2) . . . . ?
O5 C15 O6 C16 1.7(2) . . . . ?
C14 C15 O6 C16 -177.73(13) . . . . ?
Li1 C15 O6 C16 7.3(3) . . . . ?
Li1 O7 C17 C18 -15.6(3) 2_666 . . . ?
Mg1 O7 C17 C18 146.60(13) . . . . ?
Li1 O7 C17 C22 163.18(18) 2_666 . . . ?
Mg1 O7 C17 C22 -34.6(2) . . . . ?
O7 C17 C18 C19 178.72(16) . . . . ?
C22 C17 C18 C19 -0.1(3) . . . . ?
C17 C18 C19 C20 -0.7(3) . . . . ?
C18 C19 C20 C21 0.4(3) . . . . ?
C19 C20 C21 C22 0.8(3) . . . . ?
C20 C21 C22 C17 -1.6(3) . . . . ?
C20 C21 C22 C23 178.94(17) . . . . ?
O7 C17 C22 C21 -177.53(16) . . . . ?
C18 C17 C22 C21 1.3(2) . . . . ?
O7 C17 C22 C23 1.9(2) . . . . ?
C18 C17 C22 C23 -179.30(15) . . . . ?
C21 C22 C23 O8 -157.77(17) . . . . ?
C17 C22 C23 O8 22.8(3) . . . . ?
C21 C22 C23 O9 22.6(2) . . . . ?
C17 C22 C23 O9 -156.84(15) . . . . ?
O9 C23 O8 Mg1 166.93(12) . . . . ?
C22 C23 O8 Mg1 -12.7(2) . . . . ?
O8 C23 O9 C24 -0.2(2) . . . . ?
C22 C23 O9 C24 179.45(16) . . . . ?
C28 O10 C25 C26 23.0(2) . . . . ?
O10 C25 C26 C27 -38.0(2) . . . . ?
C25 C26 C27 C28 37.72(19) . . . . ?
C25 O10 C28 C27 1.7(2) . . . . ?
C26 C27 C28 O10 -25.3(2) . . . . ?
